data_2227155
loop_
_publ_author_name
'Mrad, Mohamed Lahbib'
'Ammar, Salah'
'Ferretti, Valeria'
'Rzaigui, Mohamed'
'Ben Nasr, Cherif'

_publ_section_title
;
 2-Phenylanilinium dihydrogen phosphate
;
_journal_coeditor_code BG2358
_journal_issue 10
_journal_name_full 'Acta Crystallographica Section E'
_journal_page_first o2556
_journal_paper_doi 10.1107/S160053681003535X
_journal_volume 66
_journal_year 2010
_chemical_formula_iupac 'C12 H12 N +, H2 P O4 -'
_chemical_formula_moiety 'C12 H12 N +, H2 O4 P -'
_chemical_formula_sum 'C12 H14 N O4 P'
_chemical_formula_weight 267.21
_chemical_name_systematic
;
2-Phenylanilinium dihydrogen phosphate
;
_space_group_IT_number 14
_symmetry_cell_setting monoclinic
_symmetry_space_group_name_Hall '-P 2ybc'
_symmetry_space_group_name_H-M 'P 1 21/c 1'
_cell_angle_alpha 90
_cell_angle_beta 112.0080(10)
_cell_angle_gamma 90
_cell_formula_units_Z 4
_cell_length_a 15.4580(4)
_cell_length_b 4.74220(10)
_cell_length_c 18.4765(6)
_cell_measurement_reflns_used 11492
_cell_measurement_temperature 295
_cell_measurement_theta_max 30.0
_cell_measurement_theta_min 5.0
_cell_volume 1255.72(6)
_computing_cell_refinement 'DENZO-SMN (Otwinowski & Minor, 1997)'
_computing_data_collection 'KappaCCD Server Software (Nonius, 1997)'
_computing_data_reduction 'DENZO-SMN (Otwinowski & Minor, 1997)'
_computing_molecular_graphics 'ORTEP-3 (Farrugia, 1997)'
_computing_publication_material 'WinGX (Farrugia, 1999)'
_computing_structure_refinement 'SHELXL97 (Sheldrick, 2008)'
_computing_structure_solution 'SIR97 (Altomare <i>et al.</i>, 1999)'
_diffrn_ambient_temperature 295
_diffrn_measured_fraction_theta_full 0.977
_diffrn_measured_fraction_theta_max 0.977
_diffrn_measurement_device_type 'Nonius KappaCCD'
_diffrn_measurement_method '\f and \w scans'
_diffrn_radiation_monochromator graphite
_diffrn_radiation_source 'fine-focus sealed tube'
_diffrn_radiation_type MoK\a
_diffrn_radiation_wavelength 0.71073
_diffrn_reflns_av_R_equivalents 0.0891
_diffrn_reflns_limit_h_max 21
_diffrn_reflns_limit_h_min -21
_diffrn_reflns_limit_k_max 6
_diffrn_reflns_limit_k_min -6
_diffrn_reflns_limit_l_max 24
_diffrn_reflns_limit_l_min -25
_diffrn_reflns_number 11492
_diffrn_reflns_theta_full 30.15
_diffrn_reflns_theta_max 30.15
_diffrn_reflns_theta_min 5.28
_exptl_absorpt_coefficient_mu 0.225
_exptl_absorpt_correction_type none
_exptl_crystal_colour colourless
_exptl_crystal_density_diffrn 1.413
_exptl_crystal_density_method 'not measured'
_exptl_crystal_description plate
_exptl_crystal_F_000 560
_exptl_crystal_size_max 0.26
_exptl_crystal_size_mid 0.23
_exptl_crystal_size_min 0.11
_refine_diff_density_max 0.263
_refine_diff_density_min -0.360
_refine_ls_extinction_method none
_refine_ls_goodness_of_fit_ref 1.040
_refine_ls_hydrogen_treatment mixed
_refine_ls_matrix_type full
_refine_ls_number_parameters 183
_refine_ls_number_reflns 3628
_refine_ls_number_restraints 5
_refine_ls_restrained_S_all 1.041
_refine_ls_R_factor_all 0.1195
_refine_ls_R_factor_gt 0.0537
_refine_ls_shift/su_max 0.001
_refine_ls_shift/su_mean 0.000
_refine_ls_structure_factor_coef Fsqd
_refine_ls_weighting_details 'calc w=1/[\s^2^(Fo^2^)+(0.0566P)^2^+0.2547P] where P=(Fo^2^+2Fc^2^)/3'
_refine_ls_weighting_scheme calc
_refine_ls_wR_factor_gt 0.1146
_refine_ls_wR_factor_ref 0.1366
_reflns_number_gt 2106
_reflns_number_total 3628
_reflns_threshold_expression I>2sigma(I)
_cod_data_source_file bg2358.cif
_cod_data_source_block I
_cod_original_sg_symbol_H-M 'P 21/c'
_cod_database_code 2227155
_cod_database_fobs_code 2227155

loop_
_symmetry_equiv_pos_site_id
_symmetry_equiv_pos_as_xyz
1 x,y,z
2 -x,1/2+y,1/2-z
3 -x,-y,-z
4 x,1/2-y,1/2+z

loop_
_atom_site_type_symbol
_atom_site_label
_atom_site_fract_x
_atom_site_fract_y
_atom_site_fract_z
_atom_site_U_iso_or_equiv
_atom_site_adp_type
_atom_site_calc_flag
_atom_site_refinement_flags
_atom_site_occupancy
_atom_site_disorder_assembly
_atom_site_disorder_group
P P1 0.50007(4) 0.34843(11) 0.37476(3) 0.03014(17) Uani d . 1 . .
O O1 0.59397(10) 0.4449(3) 0.42905(9) 0.0387(4) Uani d . 1 . .
O O2 0.42429(11) 0.5807(3) 0.36048(11) 0.0442(4) Uani d D 1 . .
H H13 0.441(2) 0.751(4) 0.3706(19) 0.078(11) Uiso d D 1 . .
O O3 0.46470(12) 0.0835(3) 0.39908(10) 0.0391(4) Uani d . 1 . .
O O4 0.50106(13) 0.2818(4) 0.29045(10) 0.0447(4) Uani d D 1 . .
H H14 0.506(3) 0.425(6) 0.269(2) 0.098(14) Uiso d D 1 . .
N N1 0.34451(13) 0.0832(4) 0.48207(12) 0.0338(4) Uani d D 1 . .
H H1 0.3538(18) -0.079(4) 0.5088(15) 0.049(8) Uiso d D 1 . .
H H2 0.3783(15) 0.083(5) 0.4503(13) 0.039(7) Uiso d D 1 . .
H H3 0.3664(19) 0.231(5) 0.5148(15) 0.058(8) Uiso d D 1 . .
C C1 0.24645(15) 0.1339(5) 0.43239(13) 0.0352(5) Uani d . 1 . .
C C2 0.22923(18) 0.2634(6) 0.36147(15) 0.0492(6) Uani d . 1 . .
H H4 0.2788 0.316 0.3474 0.059 Uiso calc R 1 . .
C C3 0.13871(19) 0.3153(7) 0.31125(16) 0.0575(7) Uani d . 1 . .
H H5 0.1269 0.402 0.2633 0.069 Uiso calc R 1 . .
C C4 0.06575(18) 0.2368(7) 0.33299(16) 0.0548(7) Uani d . 1 . .
H H6 0.0045 0.2697 0.2995 0.066 Uiso calc R 1 . .
C C5 0.08346(17) 0.1110(6) 0.40363(15) 0.0472(6) Uani d . 1 . .
H H7 0.0335 0.0599 0.4173 0.057 Uiso calc R 1 . .
C C6 0.17466(16) 0.0565(5) 0.45629(14) 0.0378(5) Uani d . 1 . .
C C7 0.18893(16) -0.0716(5) 0.53375(14) 0.0400(5) Uani d . 1 . .
C C8 0.25463(17) 0.0340(6) 0.60238(14) 0.0458(6) Uani d . 1 . .
H H8 0.2927 0.1833 0.6005 0.055 Uiso calc R 1 . .
C C9 0.2639(2) -0.0821(7) 0.67409(16) 0.0601(8) Uani d . 1 . .
H H9 0.3089 -0.0127 0.7198 0.072 Uiso calc R 1 . .
C C10 0.2068(2) -0.2983(7) 0.67742(19) 0.0642(8) Uani d . 1 . .
H H10 0.2129 -0.3751 0.7254 0.077 Uiso calc R 1 . .
C C11 0.1406(2) -0.4018(7) 0.6100(2) 0.0659(9) Uani d . 1 . .
H H11 0.1015 -0.547 0.6126 0.079 Uiso calc R 1 . .
C C12 0.13193(19) -0.2921(6) 0.53876(17) 0.0508(6) Uani d . 1 . .
H H12 0.0875 -0.3659 0.4934 0.061 Uiso calc R 1 . .

loop_
_atom_site_aniso_label
_atom_site_aniso_U_11
_atom_site_aniso_U_22
_atom_site_aniso_U_33
_atom_site_aniso_U_12
_atom_site_aniso_U_13
_atom_site_aniso_U_23
P1 0.0349(3) 0.0253(3) 0.0303(3) 0.0000(2) 0.0123(2) -0.0027(2)
O1 0.0337(8) 0.0377(8) 0.0398(9) -0.0021(6) 0.0080(7) -0.0056(7)
O2 0.0355(9) 0.0292(9) 0.0612(12) 0.0030(7) 0.0104(8) -0.0065(7)
O3 0.0502(9) 0.0277(7) 0.0448(10) -0.0024(7) 0.0239(8) -0.0012(6)
O4 0.0651(11) 0.0398(9) 0.0326(9) -0.0012(8) 0.0223(8) -0.0027(7)
N1 0.0291(9) 0.0379(11) 0.0336(11) -0.0007(8) 0.0108(8) -0.0024(8)
C1 0.0307(10) 0.0397(12) 0.0310(11) 0.0007(9) 0.0068(9) -0.0052(9)
C2 0.0394(13) 0.0655(17) 0.0417(15) -0.0008(12) 0.0141(11) 0.0059(12)
C3 0.0472(15) 0.079(2) 0.0399(15) 0.0082(14) 0.0085(12) 0.0140(14)
C4 0.0349(13) 0.0761(18) 0.0423(15) 0.0040(13) 0.0016(11) 0.0018(13)
C5 0.0307(12) 0.0621(16) 0.0456(14) -0.0016(11) 0.0106(10) -0.0032(12)
C6 0.0342(11) 0.0428(12) 0.0358(12) -0.0021(10) 0.0122(10) -0.0060(10)
C7 0.0359(12) 0.0459(13) 0.0411(13) 0.0055(10) 0.0175(10) -0.0019(10)
C8 0.0399(12) 0.0604(15) 0.0390(14) 0.0013(12) 0.0169(11) -0.0035(12)
C9 0.0544(16) 0.088(2) 0.0389(15) 0.0158(15) 0.0186(13) 0.0020(14)
C10 0.071(2) 0.077(2) 0.0562(19) 0.0182(17) 0.0371(16) 0.0226(16)
C11 0.070(2) 0.0591(18) 0.084(2) 0.0060(15) 0.0460(19) 0.0164(16)
C12 0.0467(14) 0.0524(15) 0.0586(17) -0.0005(12) 0.0258(13) -0.0008(13)

loop_
_atom_type_symbol
_atom_type_description
_atom_type_scat_dispersion_real
_atom_type_scat_dispersion_imag
_atom_type_scat_source
P P 0.1023 0.0942 'International Tables Vol C Tables 4.2.6.8 and 6.1.1.4'
O O 0.0106 0.0060 'International Tables Vol C Tables 4.2.6.8 and 6.1.1.4'
N N 0.0061 0.0033 'International Tables Vol C Tables 4.2.6.8 and 6.1.1.4'
H H 0.0000 0.0000 'International Tables Vol C Tables 4.2.6.8 and 6.1.1.4'
C C 0.0033 0.0016 'International Tables Vol C Tables 4.2.6.8 and 6.1.1.4'

loop_
_geom_angle_atom_site_label_1
_geom_angle_atom_site_label_2
_geom_angle_atom_site_label_3
_geom_angle_site_symmetry_1
_geom_angle_site_symmetry_3
_geom_angle
_geom_angle_publ_flag
O1 P1 O3 . . 115.19(10) ?
O1 P1 O2 . . 112.16(9) ?
O3 P1 O2 . . 107.87(10) ?
O1 P1 O4 . . 110.73(10) ?
O3 P1 O4 . . 105.30(9) ?
O2 P1 O4 . . 104.88(10) ?
P1 O2 H13 . . 120(2) ?
P1 O4 H14 . . 111(3) ?
C1 N1 H1 . . 113.6(18) ?
C1 N1 H2 . . 107.5(15) ?
H1 N1 H2 . . 110(2) ?
C1 N1 H3 . . 109.3(18) ?
H1 N1 H3 . . 111(2) ?
H2 N1 H3 . . 105(2) ?
C2 C1 C6 . . 121.8(2) ?
C2 C1 N1 . . 117.0(2) ?
C6 C1 N1 . . 121.3(2) ?
C1 C2 C3 . . 120.2(2) ?
C1 C2 H4 . . 119.9 ?
C3 C2 H4 . . 119.9 ?
C2 C3 C4 . . 119.2(3) ?
C2 C3 H5 . . 120.4 ?
C4 C3 H5 . . 120.4 ?
C5 C4 C3 . . 120.1(2) ?
C5 C4 H6 . . 119.9 ?
C3 C4 H6 . . 119.9 ?
C4 C5 C6 . . 122.1(2) ?
C4 C5 H7 . . 118.9 ?
C6 C5 H7 . . 118.9 ?
C1 C6 C5 . . 116.4(2) ?
C1 C6 C7 . . 124.3(2) ?
C5 C6 C7 . . 119.2(2) ?
C8 C7 C12 . . 118.4(2) ?
C8 C7 C6 . . 121.6(2) ?
C12 C7 C6 . . 120.0(2) ?
C9 C8 C7 . . 120.4(3) ?
C9 C8 H8 . . 119.8 ?
C7 C8 H8 . . 119.8 ?
C10 C9 C8 . . 120.1(3) ?
C10 C9 H9 . . 120 ?
C8 C9 H9 . . 120 ?
C11 C10 C9 . . 120.1(3) ?
C11 C10 H10 . . 120 ?
C9 C10 H10 . . 120 ?
C10 C11 C12 . . 120.4(3) ?
C10 C11 H11 . . 119.8 ?
C12 C11 H11 . . 119.8 ?
C11 C12 C7 . . 120.7(3) ?
C11 C12 H12 . . 119.7 ?
C7 C12 H12 . . 119.7 ?

loop_
_geom_bond_atom_site_label_1
_geom_bond_atom_site_label_2
_geom_bond_site_symmetry_1
_geom_bond_distance
_geom_bond_publ_flag
P1 O1 . 1.4937(16) ?
P1 O3 . 1.5045(15) ?
P1 O2 . 1.5566(16) ?
P1 O4 . 1.5952(17) ?
O2 H13 . 0.844(18) ?
O4 H14 . 0.807(18) ?
N1 C1 . 1.468(3) ?
N1 H1 . 0.895(17) ?
N1 H2 . 0.921(16) ?
N1 H3 . 0.905(17) ?
C1 C2 . 1.380(3) ?
C1 C6 . 1.389(3) ?
C2 C3 . 1.381(4) ?
C2 H4 . 0.93 ?
C3 C4 . 1.383(4) ?
C3 H5 . 0.93 ?
C4 C5 . 1.366(4) ?
C4 H6 . 0.93 ?
C5 C6 . 1.405(3) ?
C5 H7 . 0.93 ?
C6 C7 . 1.493(3) ?
C7 C8 . 1.388(3) ?
C7 C12 . 1.393(4) ?
C8 C9 . 1.392(4) ?
C8 H8 . 0.93 ?
C9 C10 . 1.368(4) ?
C9 H9 . 0.93 ?
C10 C11 . 1.372(5) ?
C10 H10 . 0.93 ?
C11 C12 . 1.375(4) ?
C11 H11 . 0.93 ?
C12 H12 . 0.93 ?

loop_
_geom_hbond_atom_site_label_D
_geom_hbond_atom_site_label_H
_geom_hbond_atom_site_label_A
_geom_hbond_site_symmetry_A
_geom_hbond_distance_DH
_geom_hbond_distance_HA
_geom_hbond_distance_DA
_geom_hbond_angle_DHA
_geom_hbond_publ_flag
N1 H1 O1 3_656 0.90(2) 2.07(2) 2.950(2) 167(3) yes
N1 H2 O3 . 0.92(3) 1.90(3) 2.818(3) 171(2) yes
N1 H3 O1 3_666 0.90(3) 1.83(2) 2.727(2) 173(2) yes
O2 H13 O3 1_565 0.85(2) 1.66(2) 2.500(2) 171(3) yes
O4 H14 O4 2_655 0.80(3) 2.00(3) 2.797(3) 172(5) yes
C2 H4 O2 . 0.9300 2.5100 3.376(3) 156.00 yes
C9 H9 O2 4_555 0.9300 2.5600 3.407(3) 151.00 yes

loop_
_cod_related_entry_id
_cod_related_entry_database
_cod_related_entry_code
1 ChemSpider 30656175
